data_7058106
loop_
_publ_author_name
'Kangara, Edmore F.'
'Peega, Tebogo'
'Harmse, Leonie'
'van Wyk, Juanita L.'
'Levendis, Demetrius C.'
'Kotz\'e, Izak A.'

_publ_section_title
;
 Conformational analysis and potential anticancer activity of
 [Pt(phen)(L1-\kS)2] studied by single crystal X-ray diffraction and
 variable temperature 1H and 195Pt NMR spectroscopy
;
_journal_issue 9
_journal_name_full 'New Journal of Chemistry'
_journal_page_first 3665
_journal_paper_doi 10.1039/C8NJ06010J
_journal_volume 43
_journal_year 2019
_chemical_formula_moiety 'C44 H42 N6 O2 Pt S2, C4 H8 O'
_chemical_formula_sum 'C48 H50 N6 O3 Pt S2'
_chemical_formula_weight 1018.15
_space_group_crystal_system monoclinic
_space_group_IT_number 14
_space_group_name_Hall '-P 2yn'
_space_group_name_H-M_alt 'P 1 21/n 1'
_symmetry_space_group_name_Hall '-P 2yn'
_symmetry_space_group_name_H-M 'P 1 21/n 1'
_atom_sites_solution_hydrogens geom
_audit_creation_method SHELXL-2017/1
_audit_update_record
;
2018-11-21 deposited with the CCDC.
2019-01-17 downloaded from the CCDC.
;
_cell_angle_alpha 90
_cell_angle_beta 94.5200(10)
_cell_angle_gamma 90
_cell_formula_units_Z 4
_cell_length_a 13.9364(2)
_cell_length_b 18.6081(3)
_cell_length_c 16.7286(3)
_cell_measurement_reflns_used 8091
_cell_measurement_temperature 173(2)
_cell_measurement_theta_max 26.74
_cell_measurement_theta_min 2.51
_cell_volume 4324.73(12)
_computing_cell_refinement 'Bruker SAINT'
_computing_data_collection 'Bruker APEX2'
_computing_data_reduction 'Bruker SAINT'
_computing_molecular_graphics 'Bruker SHELXTL'
_computing_publication_material 'Bruker SHELXTL'
_computing_structure_refinement 'SHELXL-2017/1 (Sheldrick, 2017)'
_computing_structure_solution 'SHELXS-97 (Sheldrick 2008)'
_diffrn_ambient_temperature 173(2)
_diffrn_measured_fraction_theta_full 1.000
_diffrn_measured_fraction_theta_max 1.000
_diffrn_measurement_device_type 'Bruker APEX-II CCD'
_diffrn_measurement_method '\f and \w scans'
_diffrn_radiation_type MoK\a
_diffrn_radiation_wavelength 0.71073
_diffrn_reflns_av_R_equivalents 0.0525
_diffrn_reflns_av_unetI/netI 0.0391
_diffrn_reflns_Laue_measured_fraction_full 1.000
_diffrn_reflns_Laue_measured_fraction_max 1.000
_diffrn_reflns_limit_h_max 18
_diffrn_reflns_limit_h_min -18
_diffrn_reflns_limit_k_max 24
_diffrn_reflns_limit_k_min -24
_diffrn_reflns_limit_l_max 22
_diffrn_reflns_limit_l_min -22
_diffrn_reflns_number 96028
_diffrn_reflns_point_group_measured_fraction_full 1.000
_diffrn_reflns_point_group_measured_fraction_max 1.000
_diffrn_reflns_theta_full 25.242
_diffrn_reflns_theta_max 27.998
_diffrn_reflns_theta_min 1.640
_exptl_absorpt_coefficient_mu 3.391
_exptl_absorpt_correction_T_max 0.7334
_exptl_absorpt_correction_T_min 0.4998
_exptl_absorpt_correction_type integration
_exptl_crystal_colour orange
_exptl_crystal_density_diffrn 1.564
_exptl_crystal_description prismic
_exptl_crystal_F_000 2056
_exptl_crystal_size_max 0.279
_exptl_crystal_size_mid 0.194
_exptl_crystal_size_min 0.171
_refine_diff_density_max 0.753
_refine_diff_density_min -0.895
_refine_diff_density_rms 0.082
_refine_ls_extinction_method none
_refine_ls_goodness_of_fit_ref 0.966
_refine_ls_hydrogen_treatment constr
_refine_ls_matrix_type full
_refine_ls_number_parameters 541
_refine_ls_number_reflns 10442
_refine_ls_number_restraints 0
_refine_ls_restrained_S_all 0.966
_refine_ls_R_factor_all 0.0386
_refine_ls_R_factor_gt 0.0225
_refine_ls_shift/su_max 0.001
_refine_ls_shift/su_mean 0.000
_refine_ls_structure_factor_coef Fsqd
_refine_ls_weighting_details 'w=1/[\s^2^(Fo^2^)+(0.0188P)^2^] where P=(Fo^2^+2Fc^2^)/3'
_refine_ls_weighting_scheme calc
_refine_ls_wR_factor_gt 0.0425
_refine_ls_wR_factor_ref 0.0450
_reflns_Friedel_coverage 0.000
_reflns_number_gt 8043
_reflns_number_total 10442
_reflns_threshold_expression 'I > 2\s(I)'
_cod_data_source_file c8nj06010j2.cif
_cod_data_source_block shelx
_cod_depositor_comments 'Adding full bibliography for 7058106--7058107.cif.'
_cod_database_code 7058106
_shelx_shelxl_version_number 2017/1
_shelx_space_group_comment
;
The symmetry employed for this shelxl refinement is uniquely defined
by the following loop, which should always be used as a source of
symmetry information in preference to the above space-group names.
They are only intended as comments.
;
_shelx_estimated_absorpt_t_min 0.451
_shelx_estimated_absorpt_t_max 0.595

loop_
_space_group_symop_operation_xyz
'x, y, z'
'-x+1/2, y+1/2, -z+1/2'
'-x, -y, -z'
'x-1/2, -y-1/2, z-1/2'

loop_
_atom_site_label
_atom_site_type_symbol
_atom_site_fract_x
_atom_site_fract_y
_atom_site_fract_z
_atom_site_U_iso_or_equiv
_atom_site_adp_type
_atom_site_occupancy
_atom_site_site_symmetry_order
_atom_site_calc_flag
_atom_site_refinement_flags_posn
_atom_site_refinement_flags_adp
C1 C 0.45738(17) 0.56335(13) 0.89826(14) 0.0298(6) Uani 1 1 d . .
H1 H 0.509588 0.538029 0.925180 0.036 Uiso 1 1 calc R U
C2 C 0.40180(18) 0.60925(14) 0.94259(16) 0.0382(7) Uani 1 1 d . .
H2 H 0.415541 0.613929 0.998876 0.046 Uiso 1 1 calc R U
C3 C 0.32792(18) 0.64710(14) 0.90435(16) 0.0386(7) Uani 1 1 d . .
H3 H 0.290636 0.678631 0.934088 0.046 Uiso 1 1 calc R U
C4 C 0.30674(17) 0.63974(13) 0.82160(16) 0.0307(6) Uani 1 1 d . .
C5 C 0.23146(17) 0.67732(14) 0.77516(18) 0.0411(7) Uani 1 1 d . .
H5 H 0.191564 0.709792 0.801215 0.049 Uiso 1 1 calc R U
C6 C 0.21649(17) 0.66748(14) 0.69610(18) 0.0405(7) Uani 1 1 d . .
H6 H 0.166704 0.693712 0.667071 0.049 Uiso 1 1 calc R U
C7 C 0.27341(16) 0.61851(13) 0.65396(16) 0.0329(6) Uani 1 1 d . .
C8 C 0.34782(15) 0.58114(12) 0.69795(14) 0.0256(5) Uani 1 1 d . .
C9 C 0.36447(16) 0.59188(12) 0.78193(14) 0.0252(5) Uani 1 1 d . .
C10 C 0.26176(18) 0.60486(15) 0.57165(16) 0.0409(7) Uani 1 1 d . .
H10 H 0.212242 0.628580 0.539459 0.049 Uiso 1 1 calc R U
C11 C 0.32066(18) 0.55801(15) 0.53748(15) 0.0387(7) Uani 1 1 d . .
H11 H 0.313326 0.549684 0.481304 0.046 Uiso 1 1 calc R U
C12 C 0.39242(17) 0.52186(13) 0.58516(14) 0.0312(6) Uani 1 1 d . .
H12 H 0.432831 0.488802 0.560499 0.037 Uiso 1 1 calc R U
C13 C 0.67897(16) 0.59023(13) 0.77535(15) 0.0283(6) Uani 1 1 d . .
C14 C 0.63903(16) 0.62354(12) 0.69695(14) 0.0239(5) Uani 1 1 d . .
C15 C 0.67149(17) 0.59713(13) 0.62733(15) 0.0315(6) Uani 1 1 d . .
H15 H 0.718916 0.560351 0.630490 0.038 Uiso 1 1 calc R U
C16 C 0.6368(2) 0.62278(15) 0.55177(15) 0.0399(7) Uani 1 1 d . .
H16 H 0.662046 0.604415 0.504781 0.048 Uiso 1 1 calc R U
C17 C 0.56746(19) 0.67351(15) 0.54569(15) 0.0397(7) Uani 1 1 d . .
H17 H 0.542830 0.689489 0.494162 0.048 Uiso 1 1 calc R U
C18 C 0.53106(17) 0.70316(13) 0.61469(15) 0.0318(6) Uani 1 1 d . .
C19 C 0.46037(18) 0.75730(15) 0.60787(19) 0.0471(8) Uani 1 1 d . .
H19 H 0.436106 0.773035 0.556150 0.057 Uiso 1 1 calc R U
C20 C 0.42647(19) 0.78725(16) 0.6735(2) 0.0542(9) Uani 1 1 d . .
H20 H 0.378218 0.823342 0.667596 0.065 Uiso 1 1 calc R U
C21 C 0.46183(19) 0.76551(15) 0.74944(19) 0.0483(8) Uani 1 1 d . .
H21 H 0.437608 0.787183 0.795166 0.058 Uiso 1 1 calc R U
C22 C 0.53132(17) 0.71313(13) 0.75977(15) 0.0337(6) Uani 1 1 d . .
H22 H 0.554632 0.699311 0.812431 0.040 Uiso 1 1 calc R U
C23 C 0.56846(16) 0.67963(12) 0.69293(14) 0.0250(5) Uani 1 1 d . .
C24 C 0.37292(17) 0.35222(13) 0.71621(15) 0.0270(6) Uani 1 1 d . .
C25 C 0.34287(16) 0.37251(12) 0.79795(14) 0.0243(5) Uani 1 1 d . .
C26 C 0.39233(17) 0.34348(13) 0.86442(14) 0.0300(6) Uani 1 1 d . .
H26 H 0.443639 0.311117 0.857134 0.036 Uiso 1 1 calc R U
C27 C 0.37006(18) 0.35976(14) 0.94271(15) 0.0373(7) Uani 1 1 d . .
H27 H 0.405199 0.337534 0.986996 0.045 Uiso 1 1 calc R U
C28 C 0.29911(18) 0.40672(14) 0.95567(15) 0.0370(7) Uani 1 1 d . .
H28 H 0.285441 0.418128 1.008946 0.044 Uiso 1 1 calc R U
C29 C 0.24535(16) 0.43882(13) 0.89040(14) 0.0293(6) Uani 1 1 d . .
C30 C 0.17011(18) 0.48763(14) 0.90376(17) 0.0387(7) Uani 1 1 d . .
H30 H 0.156912 0.499097 0.957139 0.046 Uiso 1 1 calc R U
C31 C 0.11673(19) 0.51817(14) 0.84156(18) 0.0445(7) Uani 1 1 d . .
H31 H 0.066670 0.550856 0.851483 0.053 Uiso 1 1 calc R U
C32 C 0.13528(18) 0.50166(13) 0.76336(18) 0.0386(7) Uani 1 1 d . .
H32 H 0.097376 0.523350 0.720229 0.046 Uiso 1 1 calc R U
C33 C 0.20668(16) 0.45499(13) 0.74695(15) 0.0298(6) Uani 1 1 d . .
H33 H 0.217351 0.444636 0.692754 0.036 Uiso 1 1 calc R U
C34 C 0.26544(15) 0.42157(12) 0.80988(14) 0.0249(5) Uani 1 1 d . .
C35 C 0.53109(16) 0.32278(12) 0.68548(13) 0.0254(5) Uani 1 1 d . .
C36 C 0.56217(19) 0.19418(14) 0.68591(16) 0.0446(7) Uani 1 1 d . .
H36A H 0.598399 0.161371 0.652723 0.053 Uiso 1 1 calc R U
H36B H 0.493018 0.189559 0.668051 0.053 Uiso 1 1 calc R U
C37 C 0.5774(2) 0.17094(16) 0.77311(18) 0.0603(9) Uani 1 1 d . .
H37A H 0.555580 0.121219 0.778338 0.090 Uiso 1 1 calc R U
H37B H 0.645953 0.174208 0.790932 0.090 Uiso 1 1 calc R U
H37C H 0.540490 0.202418 0.806272 0.090 Uiso 1 1 calc R U
C38 C 0.69525(16) 0.27735(14) 0.66219(15) 0.0346(6) Uani 1 1 d . .
H38A H 0.732566 0.244771 0.699689 0.042 Uiso 1 1 calc R U
H38B H 0.714049 0.327284 0.676591 0.042 Uiso 1 1 calc R U
C39 C 0.72131(19) 0.26214(15) 0.57774(15) 0.0482(8) Uani 1 1 d . .
H39A H 0.790618 0.269188 0.574710 0.072 Uiso 1 1 calc R U
H39B H 0.704363 0.212410 0.563452 0.072 Uiso 1 1 calc R U
H39C H 0.685834 0.294978 0.540339 0.072 Uiso 1 1 calc R U
C40 C 0.72481(16) 0.47061(13) 0.80336(14) 0.0267(6) Uani 1 1 d . .
C41 C 0.79711(18) 0.35326(13) 0.84660(15) 0.0372(7) Uani 1 1 d . .
H41A H 0.839911 0.320412 0.819359 0.045 Uiso 1 1 calc R U
H41B H 0.730764 0.334097 0.838834 0.045 Uiso 1 1 calc R U
C42 C 0.8282(2) 0.35509(16) 0.93524(15) 0.0562(9) Uani 1 1 d . .
H42A H 0.825157 0.306480 0.957439 0.084 Uiso 1 1 calc R U
H42B H 0.894290 0.373152 0.943136 0.084 Uiso 1 1 calc R U
H42C H 0.785182 0.386832 0.962603 0.084 Uiso 1 1 calc R U
C43 C 0.89136(17) 0.44555(15) 0.77920(17) 0.0432(7) Uani 1 1 d . .
H43A H 0.944896 0.419821 0.809285 0.052 Uiso 1 1 calc R U
H43B H 0.901444 0.497743 0.787743 0.052 Uiso 1 1 calc R U
C44 C 0.89270(19) 0.42873(17) 0.69035(17) 0.0562(9) Uani 1 1 d . .
H44A H 0.954577 0.443547 0.671623 0.084 Uiso 1 1 calc R U
H44B H 0.883898 0.376964 0.681837 0.084 Uiso 1 1 calc R U
H44C H 0.840477 0.454832 0.660310 0.084 Uiso 1 1 calc R U
N1 N 0.40567(12) 0.53239(9) 0.66377(11) 0.0212(4) Uani 1 1 d . .
N2 N 0.43921(12) 0.55431(10) 0.82008(11) 0.0226(4) Uani 1 1 d . .
N3 N 0.45234(14) 0.30835(10) 0.71805(12) 0.0302(5) Uani 1 1 d . .
N4 N 0.59287(13) 0.26814(10) 0.67226(12) 0.0308(5) Uani 1 1 d . .
N5 N 0.73535(13) 0.53088(11) 0.76661(12) 0.0321(5) Uani 1 1 d . .
N6 N 0.80012(13) 0.42435(11) 0.81012(12) 0.0330(5) Uani 1 1 d . .
O1 O 0.66639(13) 0.61740(9) 0.84046(10) 0.0409(5) Uani 1 1 d . .
O2 O 0.32498(12) 0.36731(10) 0.65410(10) 0.0368(4) Uani 1 1 d . .
Pt1 Pt 0.50470(2) 0.48583(2) 0.74497(2) 0.01977(3) Uani 1 1 d . .
S1 S 0.56660(4) 0.40956(3) 0.65458(4) 0.02643(14) Uani 1 1 d . .
S2 S 0.61551(4) 0.44161(3) 0.84126(4) 0.02702(14) Uani 1 1 d . .
C45 C -0.0007(2) 0.59293(17) 0.5289(2) 0.0663(9) Uani 1 1 d . .
H45A H 0.002676 0.573047 0.583972 0.080 Uiso 1 1 calc R U
H45B H 0.039373 0.562597 0.496085 0.080 Uiso 1 1 calc R U
C46 C -0.1004(2) 0.59336(19) 0.4944(3) 0.0960(14) Uani 1 1 d . .
H46A H -0.106273 0.565080 0.444076 0.115 Uiso 1 1 calc R U
H46B H -0.143170 0.571782 0.532370 0.115 Uiso 1 1 calc R U
C47 C -0.1272(2) 0.66689(19) 0.4784(2) 0.0892(13) Uani 1 1 d . .
H47A H -0.175468 0.682960 0.514907 0.107 Uiso 1 1 calc R U
H47B H -0.154822 0.672453 0.422331 0.107 Uiso 1 1 calc R U
C48 C -0.0381(2) 0.70873(17) 0.4919(2) 0.0704(11) Uani 1 1 d . .
H48A H -0.016878 0.725947 0.440175 0.084 Uiso 1 1 calc R U
H48B H -0.049012 0.750989 0.525998 0.084 Uiso 1 1 calc R U
O3 O 0.03302(15) 0.66342(12) 0.53049(14) 0.0727(7) Uani 1 1 d . .

loop_
_atom_site_aniso_label
_atom_site_aniso_U_11
_atom_site_aniso_U_22
_atom_site_aniso_U_33
_atom_site_aniso_U_23
_atom_site_aniso_U_13
_atom_site_aniso_U_12
C1 0.0275(14) 0.0281(15) 0.0335(14) -0.0015(11) 0.0007(11) -0.0047(11)
C2 0.0416(17) 0.0365(17) 0.0378(15) -0.0134(13) 0.0115(13) -0.0072(13)
C3 0.0349(16) 0.0252(16) 0.0582(19) -0.0104(13) 0.0200(14) -0.0028(12)
C4 0.0239(14) 0.0195(14) 0.0505(17) -0.0023(12) 0.0132(12) -0.0024(11)
C5 0.0258(15) 0.0231(16) 0.076(2) 0.0044(14) 0.0161(15) 0.0072(12)
C6 0.0241(14) 0.0301(17) 0.068(2) 0.0161(14) 0.0071(14) 0.0075(12)
C7 0.0188(13) 0.0273(15) 0.0524(17) 0.0157(13) 0.0009(12) -0.0006(11)
C8 0.0175(12) 0.0174(13) 0.0417(15) 0.0065(11) 0.0013(11) -0.0029(10)
C9 0.0198(13) 0.0151(13) 0.0411(15) 0.0016(11) 0.0044(11) -0.0007(10)
C10 0.0285(15) 0.0449(19) 0.0479(17) 0.0227(14) -0.0060(13) 0.0008(13)
C11 0.0330(15) 0.050(2) 0.0320(15) 0.0124(13) -0.0049(12) -0.0023(14)
C12 0.0266(13) 0.0310(16) 0.0358(14) 0.0016(12) 0.0007(11) -0.0045(11)
C13 0.0242(13) 0.0217(14) 0.0382(15) 0.0012(11) -0.0031(11) -0.0082(11)
C14 0.0189(12) 0.0200(13) 0.0326(13) 0.0002(10) 0.0008(10) -0.0058(10)
C15 0.0254(14) 0.0248(15) 0.0444(16) -0.0061(12) 0.0030(12) -0.0016(11)
C16 0.0499(18) 0.0409(18) 0.0289(15) -0.0076(13) 0.0034(13) -0.0108(14)
C17 0.0438(17) 0.0383(18) 0.0345(15) 0.0068(13) -0.0124(13) -0.0124(14)
C18 0.0242(14) 0.0239(15) 0.0456(16) 0.0046(12) -0.0071(12) -0.0076(11)
C19 0.0329(16) 0.0364(18) 0.070(2) 0.0152(16) -0.0112(15) -0.0002(14)
C20 0.0319(17) 0.0318(18) 0.098(3) 0.0162(18) 0.0030(18) 0.0084(13)
C21 0.0411(17) 0.0268(17) 0.081(2) -0.0017(15) 0.0287(17) 0.0017(13)
C22 0.0334(14) 0.0224(15) 0.0466(17) 0.0026(12) 0.0109(13) -0.0060(11)
C23 0.0208(13) 0.0186(13) 0.0358(14) 0.0011(11) 0.0032(11) -0.0063(10)
C24 0.0232(13) 0.0187(14) 0.0393(15) -0.0024(11) 0.0036(11) -0.0070(10)
C25 0.0182(12) 0.0205(13) 0.0341(14) 0.0001(10) 0.0003(10) -0.0076(10)
C26 0.0239(13) 0.0241(15) 0.0413(15) 0.0017(11) -0.0012(12) -0.0018(11)
C27 0.0368(16) 0.0391(18) 0.0343(15) 0.0088(12) -0.0071(12) -0.0048(13)
C28 0.0377(16) 0.0389(18) 0.0347(15) -0.0040(12) 0.0050(12) -0.0104(13)
C29 0.0239(13) 0.0260(15) 0.0384(15) -0.0030(11) 0.0046(11) -0.0084(11)
C30 0.0299(15) 0.0357(16) 0.0520(17) -0.0145(14) 0.0123(13) -0.0082(13)
C31 0.0264(15) 0.0321(17) 0.076(2) -0.0104(16) 0.0090(15) -0.0001(13)
C32 0.0226(14) 0.0296(17) 0.0625(19) 0.0066(13) -0.0031(13) -0.0008(11)
C33 0.0222(13) 0.0286(15) 0.0384(15) 0.0024(12) 0.0010(11) -0.0081(11)
C34 0.0186(12) 0.0210(14) 0.0349(14) 0.0012(11) 0.0006(10) -0.0106(10)
C35 0.0288(14) 0.0200(14) 0.0271(13) -0.0037(10) 0.0006(11) -0.0005(11)
C36 0.0472(18) 0.0220(16) 0.066(2) -0.0067(14) 0.0148(15) 0.0007(13)
C37 0.062(2) 0.039(2) 0.083(2) 0.0136(17) 0.0260(19) 0.0129(16)
C38 0.0278(14) 0.0297(16) 0.0466(16) -0.0030(12) 0.0046(12) 0.0076(12)
C39 0.0486(18) 0.048(2) 0.0502(18) 0.0077(14) 0.0170(15) 0.0110(15)
C40 0.0196(12) 0.0255(16) 0.0343(14) 0.0006(11) -0.0027(10) 0.0000(10)
C41 0.0333(15) 0.0277(16) 0.0514(17) 0.0046(13) 0.0080(13) 0.0107(12)
C42 0.067(2) 0.056(2) 0.0469(18) 0.0106(15) 0.0134(16) 0.0289(17)
C43 0.0187(14) 0.0387(18) 0.072(2) 0.0109(15) 0.0028(13) 0.0025(12)
C44 0.0385(17) 0.058(2) 0.074(2) 0.0100(18) 0.0194(16) 0.0050(15)
N1 0.0163(10) 0.0163(11) 0.0308(11) 0.0024(8) 0.0000(8) -0.0012(8)
N2 0.0194(10) 0.0155(11) 0.0329(11) -0.0018(8) 0.0023(8) -0.0029(8)
N3 0.0271(12) 0.0205(12) 0.0436(13) -0.0009(10) 0.0061(10) -0.0014(9)
N4 0.0292(12) 0.0196(12) 0.0442(13) -0.0036(10) 0.0071(10) 0.0036(9)
N5 0.0205(11) 0.0278(14) 0.0476(13) 0.0077(10) 0.0000(10) 0.0003(9)
N6 0.0194(11) 0.0293(13) 0.0500(13) 0.0085(10) 0.0016(10) 0.0038(9)
O1 0.0588(13) 0.0288(11) 0.0333(10) -0.0017(8) -0.0080(9) -0.0022(9)
O2 0.0299(10) 0.0470(13) 0.0328(10) -0.0057(9) -0.0026(8) 0.0003(9)
Pt1 0.01607(5) 0.01567(5) 0.02744(5) -0.00026(4) 0.00083(3) 0.00044(4)
S1 0.0261(3) 0.0217(3) 0.0324(3) -0.0016(3) 0.0082(3) 0.0011(3)
S2 0.0213(3) 0.0269(4) 0.0326(3) 0.0057(3) 0.0006(3) 0.0027(3)
C45 0.066(2) 0.042(2) 0.088(3) 0.0007(19) -0.0093(19) 0.0006(18)
C46 0.047(2) 0.042(2) 0.195(5) -0.004(3) -0.014(3) -0.0047(18)
C47 0.058(2) 0.062(3) 0.140(4) 0.031(3) -0.040(2) -0.020(2)
C48 0.064(2) 0.048(2) 0.093(3) 0.0227(19) -0.035(2) -0.0130(19)
O3 0.0494(14) 0.0514(16) 0.1124(19) 0.0061(14) -0.0256(13) -0.0042(12)

loop_
_atom_type_symbol
_atom_type_description
_atom_type_scat_dispersion_real
_atom_type_scat_dispersion_imag
_atom_type_scat_source
C C 0.0033 0.0016 'International Tables Vol C Tables 4.2.6.8 and 6.1.1.4'
H H 0.0000 0.0000 'International Tables Vol C Tables 4.2.6.8 and 6.1.1.4'
N N 0.0061 0.0033 'International Tables Vol C Tables 4.2.6.8 and 6.1.1.4'
O O 0.0106 0.0060 'International Tables Vol C Tables 4.2.6.8 and 6.1.1.4'
Pt Pt -1.7033 8.3905 'International Tables Vol C Tables 4.2.6.8 and 6.1.1.4'
S S 0.1246 0.1234 'International Tables Vol C Tables 4.2.6.8 and 6.1.1.4'

loop_
_geom_angle_atom_site_label_1
_geom_angle_atom_site_label_2
_geom_angle_atom_site_label_3
_geom_angle
N2 C1 C2 121.9(2)
N2 C1 H1 119.0
C2 C1 H1 119.0
C3 C2 C1 119.6(2)
C3 C2 H2 120.2
C1 C2 H2 120.2
C2 C3 C4 120.4(2)
C2 C3 H3 119.8
C4 C3 H3 119.8
C3 C4 C9 116.5(2)
C3 C4 C5 125.1(2)
C9 C4 C5 118.4(2)
C6 C5 C4 121.3(2)
C6 C5 H5 119.4
C4 C5 H5 119.4
C5 C6 C7 121.8(2)
C5 C6 H6 119.1
C7 C6 H6 119.1
C10 C7 C8 116.7(2)
C10 C7 C6 125.2(2)
C8 C7 C6 118.1(2)
N1 C8 C7 122.9(2)
N1 C8 C9 116.8(2)
C7 C8 C9 120.3(2)
N2 C9 C4 123.2(2)
N2 C9 C8 116.6(2)
C4 C9 C8 120.2(2)
C11 C10 C7 120.4(2)
C11 C10 H10 119.8
C7 C10 H10 119.8
C10 C11 C12 119.9(2)
C10 C11 H11 120.1
C12 C11 H11 120.1
N1 C12 C11 122.0(2)
N1 C12 H12 119.0
C11 C12 H12 119.0
O1 C13 N5 123.4(2)
O1 C13 C14 122.1(2)
N5 C13 C14 114.3(2)
C15 C14 C23 119.5(2)
C15 C14 C13 117.7(2)
C23 C14 C13 122.8(2)
C14 C15 C16 122.0(2)
C14 C15 H15 119.0
C16 C15 H15 119.0
C17 C16 C15 120.1(2)
C17 C16 H16 120.0
C15 C16 H16 120.0
C16 C17 C18 120.9(2)
C16 C17 H17 119.5
C18 C17 H17 119.5
C19 C18 C17 120.6(3)
C19 C18 C23 119.5(2)
C17 C18 C23 119.9(2)
C20 C19 C18 121.2(3)
C20 C19 H19 119.4
C18 C19 H19 119.4
C19 C20 C21 120.2(3)
C19 C20 H20 119.9
C21 C20 H20 119.9
C22 C21 C20 121.2(3)
C22 C21 H21 119.4
C20 C21 H21 119.4
C21 C22 C23 120.7(3)
C21 C22 H22 119.6
C23 C22 H22 119.6
C22 C23 C14 125.3(2)
C22 C23 C18 117.2(2)
C14 C23 C18 117.6(2)
O2 C24 N3 122.7(2)
O2 C24 C25 122.7(2)
N3 C24 C25 114.1(2)
C26 C25 C34 118.1(2)
C26 C25 C24 118.6(2)
C34 C25 C24 123.3(2)
C25 C26 C27 122.5(2)
C25 C26 H26 118.7
C27 C26 H26 118.7
C28 C27 C26 120.6(2)
C28 C27 H27 119.7
C26 C27 H27 119.7
C27 C28 C29 120.1(2)
C27 C28 H28 119.9
C29 C28 H28 119.9
C28 C29 C30 120.3(2)
C28 C29 C34 120.2(2)
C30 C29 C34 119.5(2)
C31 C30 C29 121.0(2)
C31 C30 H30 119.5
C29 C30 H30 119.5
C30 C31 C32 119.9(3)
C30 C31 H31 120.0
C32 C31 H31 120.0
C33 C32 C31 121.6(3)
C33 C32 H32 119.2
C31 C32 H32 119.2
C32 C33 C34 121.0(2)
C32 C33 H33 119.5
C34 C33 H33 119.5
C33 C34 C29 116.9(2)
C33 C34 C25 124.6(2)
C29 C34 C25 118.4(2)
N3 C35 N4 118.9(2)
N3 C35 S1 125.23(18)
N4 C35 S1 115.91(17)
N4 C36 C37 113.4(2)
N4 C36 H36A 108.9
C37 C36 H36A 108.9
N4 C36 H36B 108.9
C37 C36 H36B 108.9
H36A C36 H36B 107.7
C36 C37 H37A 109.5
C36 C37 H37B 109.5
H37A C37 H37B 109.5
C36 C37 H37C 109.5
H37A C37 H37C 109.5
H37B C37 H37C 109.5
N4 C38 C39 113.2(2)
N4 C38 H38A 108.9
C39 C38 H38A 108.9
N4 C38 H38B 108.9
C39 C38 H38B 108.9
H38A C38 H38B 107.7
C38 C39 H39A 109.5
C38 C39 H39B 109.5
H39A C39 H39B 109.5
C38 C39 H39C 109.5
H39A C39 H39C 109.5
H39B C39 H39C 109.5
N5 C40 N6 118.3(2)
N5 C40 S2 124.41(18)
N6 C40 S2 117.18(18)
N6 C41 C42 112.0(2)
N6 C41 H41A 109.2
C42 C41 H41A 109.2
N6 C41 H41B 109.2
C42 C41 H41B 109.2
H41A C41 H41B 107.9
C41 C42 H42A 109.5
C41 C42 H42B 109.5
H42A C42 H42B 109.5
C41 C42 H42C 109.5
H42A C42 H42C 109.5
H42B C42 H42C 109.5
N6 C43 C44 111.6(2)
N6 C43 H43A 109.3
C44 C43 H43A 109.3
N6 C43 H43B 109.3
C44 C43 H43B 109.3
H43A C43 H43B 108.0
C43 C44 H44A 109.5
C43 C44 H44B 109.5
H44A C44 H44B 109.5
C43 C44 H44C 109.5
H44A C44 H44C 109.5
H44B C44 H44C 109.5
C12 N1 C8 118.1(2)
C12 N1 Pt1 128.86(16)
C8 N1 Pt1 113.03(15)
C1 N2 C9 118.4(2)
C1 N2 Pt1 128.62(16)
C9 N2 Pt1 112.95(15)
C35 N3 C24 125.2(2)
C35 N4 C38 124.6(2)
C35 N4 C36 118.7(2)
C38 N4 C36 115.4(2)
C40 N5 C13 124.1(2)
C40 N6 C41 124.3(2)
C40 N6 C43 119.2(2)
C41 N6 C43 116.5(2)
N1 Pt1 N2 80.49(7)
N1 Pt1 S1 95.36(5)
N2 Pt1 S1 175.41(5)
N1 Pt1 S2 175.69(5)
N2 Pt1 S2 95.73(5)
S1 Pt1 S2 88.49(2)
C35 S1 Pt1 104.06(8)
C40 S2 Pt1 100.88(8)
O3 C45 C46 108.1(3)
O3 C45 H45A 110.1
C46 C45 H45A 110.1
O3 C45 H45B 110.1
C46 C45 H45B 110.1
H45A C45 H45B 108.4
C47 C46 C45 107.7(3)
C47 C46 H46A 110.2
C45 C46 H46A 110.2
C47 C46 H46B 110.2
C45 C46 H46B 110.2
H46A C46 H46B 108.5
C46 C47 C48 105.8(3)
C46 C47 H47A 110.6
C48 C47 H47A 110.6
C46 C47 H47B 110.6
C48 C47 H47B 110.6
H47A C47 H47B 108.7
O3 C48 C47 107.9(3)
O3 C48 H48A 110.1
C47 C48 H48A 110.1
O3 C48 H48B 110.1
C47 C48 H48B 110.1
H48A C48 H48B 108.4
C45 O3 C48 109.2(2)

loop_
_geom_bond_atom_site_label_1
_geom_bond_atom_site_label_2
_geom_bond_distance
C1 N2 1.323(3)
C1 C2 1.403(3)
C1 H1 0.9500
C2 C3 1.364(3)
C2 H2 0.9500
C3 C4 1.399(3)
C3 H3 0.9500
C4 C9 1.402(3)
C4 C5 1.437(3)
C5 C6 1.335(3)
C5 H5 0.9500
C6 C7 1.430(3)
C6 H6 0.9500
C7 C10 1.397(3)
C7 C8 1.407(3)
C8 N1 1.368(3)
C8 C9 1.420(3)
C9 N2 1.370(3)
C10 C11 1.354(4)
C10 H10 0.9500
C11 C12 1.401(3)
C11 H11 0.9500
C12 N1 1.328(3)
C12 H12 0.9500
C13 O1 1.226(3)
C13 N5 1.370(3)
C13 C14 1.516(3)
C14 C15 1.373(3)
C14 C23 1.432(3)
C15 C16 1.401(3)
C15 H15 0.9500
C16 C17 1.349(4)
C16 H16 0.9500
C17 C18 1.409(3)
C17 H17 0.9500
C18 C19 1.407(3)
C18 C23 1.438(3)
C19 C20 1.349(4)
C19 H19 0.9500
C20 C21 1.387(4)
C20 H20 0.9500
C21 C22 1.375(4)
C21 H21 0.9500
C22 C23 1.413(3)
C22 H22 0.9500
C24 O2 1.223(3)
C24 N3 1.374(3)
C24 C25 1.509(3)
C25 C26 1.372(3)
C25 C34 1.439(3)
C26 C27 1.403(3)
C26 H26 0.9500
C27 C28 1.350(3)
C27 H27 0.9500
C28 C29 1.408(3)
C28 H28 0.9500
C29 C30 1.418(3)
C29 C34 1.434(3)
C30 C31 1.355(4)
C30 H30 0.9500
C31 C32 1.388(4)
C31 H31 0.9500
C32 C33 1.365(3)
C32 H32 0.9500
C33 C34 1.425(3)
C33 H33 0.9500
C35 N3 1.291(3)
C35 N4 1.361(3)
C35 S1 1.778(2)
C36 N4 1.465(3)
C36 C37 1.520(4)
C36 H36A 0.9900
C36 H36B 0.9900
C37 H37A 0.9800
C37 H37B 0.9800
C37 H37C 0.9800
C38 N4 1.460(3)
C38 C39 1.513(3)
C38 H38A 0.9900
C38 H38B 0.9900
C39 H39A 0.9800
C39 H39B 0.9800
C39 H39C 0.9800
C40 N5 1.293(3)
C40 N6 1.355(3)
C40 S2 1.779(2)
C41 N6 1.459(3)
C41 C42 1.512(3)
C41 H41A 0.9900
C41 H41B 0.9900
C42 H42A 0.9800
C42 H42B 0.9800
C42 H42C 0.9800
C43 N6 1.464(3)
C43 C44 1.521(4)
C43 H43A 0.9900
C43 H43B 0.9900
C44 H44A 0.9800
C44 H44B 0.9800
C44 H44C 0.9800
N1 Pt1 2.0507(18)
N2 Pt1 2.0534(18)
Pt1 S1 2.2914(6)
Pt1 S2 2.2946(6)
C45 O3 1.393(3)
C45 C46 1.463(4)
C45 H45A 0.9900
C45 H45B 0.9900
C46 C47 1.438(4)
C46 H46A 0.9900
C46 H46B 0.9900
C47 C48 1.468(4)
C47 H47A 0.9900
C47 H47B 0.9900
C48 O3 1.417(3)
C48 H48A 0.9900
C48 H48B 0.9900

loop_
_geom_torsion_atom_site_label_1
_geom_torsion_atom_site_label_2
_geom_torsion_atom_site_label_3
_geom_torsion_atom_site_label_4
_geom_torsion
N2 C1 C2 C3 -1.4(4)
C1 C2 C3 C4 0.7(4)
C2 C3 C4 C9 0.4(4)
C2 C3 C4 C5 -179.4(2)
C3 C4 C5 C6 179.5(2)
C9 C4 C5 C6 -0.3(4)
C4 C5 C6 C7 0.9(4)
C5 C6 C7 C10 179.5(2)
C5 C6 C7 C8 -1.1(4)
C10 C7 C8 N1 -1.4(3)
C6 C7 C8 N1 179.1(2)
C10 C7 C8 C9 -180.0(2)
C6 C7 C8 C9 0.5(3)
C3 C4 C9 N2 -1.0(3)
C5 C4 C9 N2 178.8(2)
C3 C4 C9 C8 179.9(2)
C5 C4 C9 C8 -0.3(3)
N1 C8 C9 N2 2.3(3)
C7 C8 C9 N2 -179.0(2)
N1 C8 C9 C4 -178.6(2)
C7 C8 C9 C4 0.1(3)
C8 C7 C10 C11 -0.4(4)
C6 C7 C10 C11 179.1(2)
C7 C10 C11 C12 1.3(4)
C10 C11 C12 N1 -0.6(4)
O1 C13 C14 C15 168.1(2)
N5 C13 C14 C15 -7.4(3)
O1 C13 C14 C23 -13.1(3)
N5 C13 C14 C23 171.3(2)
C23 C14 C15 C16 -0.8(4)
C13 C14 C15 C16 178.0(2)
C14 C15 C16 C17 -1.9(4)
C15 C16 C17 C18 2.0(4)
C16 C17 C18 C19 178.5(2)
C16 C17 C18 C23 0.4(4)
C17 C18 C19 C20 -178.5(3)
C23 C18 C19 C20 -0.5(4)
C18 C19 C20 C21 0.7(4)
C19 C20 C21 C22 -0.3(4)
C20 C21 C22 C23 -0.3(4)
C21 C22 C23 C14 -178.5(2)
C21 C22 C23 C18 0.5(4)
C15 C14 C23 C22 -177.9(2)
C13 C14 C23 C22 3.4(4)
C15 C14 C23 C18 3.2(3)
C13 C14 C23 C18 -175.6(2)
C19 C18 C23 C22 -0.1(3)
C17 C18 C23 C22 177.9(2)
C19 C18 C23 C14 178.9(2)
C17 C18 C23 C14 -3.0(3)
O2 C24 C25 C26 169.5(2)
N3 C24 C25 C26 -3.3(3)
O2 C24 C25 C34 -11.3(4)
N3 C24 C25 C34 175.9(2)
C34 C25 C26 C27 0.1(3)
C24 C25 C26 C27 179.4(2)
C25 C26 C27 C28 -1.5(4)
C26 C27 C28 C29 1.3(4)
C27 C28 C29 C30 179.4(2)
C27 C28 C29 C34 0.2(4)
C28 C29 C30 C31 -179.0(2)
C34 C29 C30 C31 0.1(4)
C29 C30 C31 C32 0.1(4)
C30 C31 C32 C33 -0.1(4)
C31 C32 C33 C34 -0.3(4)
C32 C33 C34 C29 0.5(3)
C32 C33 C34 C25 -179.2(2)
C28 C29 C34 C33 178.7(2)
C30 C29 C34 C33 -0.4(3)
C28 C29 C34 C25 -1.6(3)
C30 C29 C34 C25 179.3(2)
C26 C25 C34 C33 -178.9(2)
C24 C25 C34 C33 1.8(3)
C26 C25 C34 C29 1.4(3)
C24 C25 C34 C29 -177.9(2)
C11 C12 N1 C8 -1.1(3)
C11 C12 N1 Pt1 179.77(17)
C7 C8 N1 C12 2.1(3)
C9 C8 N1 C12 -179.3(2)
C7 C8 N1 Pt1 -178.61(18)
C9 C8 N1 Pt1 0.0(2)
C2 C1 N2 C9 0.8(3)
C2 C1 N2 Pt1 -175.73(17)
C4 C9 N2 C1 0.4(3)
C8 C9 N2 C1 179.5(2)
C4 C9 N2 Pt1 177.49(18)
C8 C9 N2 Pt1 -3.4(2)
N4 C35 N3 C24 -162.0(2)
S1 C35 N3 C24 17.3(3)
O2 C24 N3 C35 64.8(3)
C25 C24 N3 C35 -122.5(2)
N3 C35 N4 C38 -158.3(2)
S1 C35 N4 C38 22.3(3)
N3 C35 N4 C36 7.7(3)
S1 C35 N4 C36 -171.66(18)
C39 C38 N4 C35 -110.8(3)
C39 C38 N4 C36 82.8(3)
C37 C36 N4 C35 -83.5(3)
C37 C36 N4 C38 83.8(3)
N6 C40 N5 C13 -159.8(2)
S2 C40 N5 C13 23.8(3)
O1 C13 N5 C40 54.3(4)
C14 C13 N5 C40 -130.2(2)
N5 C40 N6 C41 -177.0(2)
S2 C40 N6 C41 -0.4(3)
N5 C40 N6 C43 2.9(3)
S2 C40 N6 C43 179.49(18)
C42 C41 N6 C40 -91.2(3)
C42 C41 N6 C43 88.9(3)
C44 C43 N6 C40 -85.7(3)
C44 C43 N6 C41 94.2(3)
N3 C35 S1 Pt1 32.8(2)
N4 C35 S1 Pt1 -147.93(16)
N5 C40 S2 Pt1 35.9(2)
N6 C40 S2 Pt1 -140.50(17)
O3 C45 C46 C47 -2.5(5)
C45 C46 C47 C48 8.7(5)
C46 C47 C48 O3 -11.8(5)
C46 C45 O3 C48 -5.0(4)
C47 C48 O3 C45 10.5(4)
